data_7061121
loop_
_publ_author_name
'Todorova, Stanislava E.'
'Rusew, Rusi I.'
'Petkova, Zhanina S.'
'Shivachev, Boris L.'
'Nikolova, Rositsa P.'
'Kurteva, Vanya B.'

_publ_section_title
;
 Acylpyrazolones possessing a heterocyclic moiety in the acyl fragment:
 intramolecular vs. intermolecular zwitterionic structures
;
_journal_issue 3
_journal_name_full 'New Journal of Chemistry'
_journal_page_first 1080
_journal_page_last 1086
_journal_paper_doi 10.1039/D1NJ05458A
_journal_volume 46
_journal_year 2022
_chemical_formula_moiety 'C20 H27 N3 O5, H2 O'
_chemical_formula_sum 'C20 H29 N3 O6'
_chemical_formula_weight 407.46
_space_group_crystal_system monoclinic
_space_group_IT_number 14
_space_group_name_Hall '-P 2ybc'
_space_group_name_H-M_alt 'P 1 21/c 1'
_atom_sites_solution_hydrogens mixed
_atom_sites_solution_primary dual
_audit_creation_date 2021-10-14
_audit_creation_method
;
Olex2 1.5
(compiled 2021.08.20 svn.r13c46975 for OlexSys, GUI svn.r6405)
;
_audit_update_record
;
2021-11-02 deposited with the CCDC.	2021-12-02 downloaded from the CCDC.
;
_cell_angle_alpha 90
_cell_angle_beta 107.816(8)
_cell_angle_gamma 90
_cell_formula_units_Z 4
_cell_length_a 12.097(3)
_cell_length_b 14.929(3)
_cell_length_c 11.827(3)
_cell_measurement_reflns_used 9849
_cell_measurement_temperature 290
_cell_measurement_theta_max 25.127
_cell_measurement_theta_min 2.265
_cell_volume 2033.5(8)
_computing_cell_refinement 'SAINT V8.40A (Bruker, 2019)'
_computing_data_reduction 'SAINT V8.40A (Bruker, 2019)'
_computing_molecular_graphics 'Olex2 1.5 (Dolomanov et al., 2009)'
_computing_publication_material 'Olex2 1.5 (Dolomanov et al., 2009)'
_computing_structure_refinement 'XL  (Sheldrick, 2008)'
_computing_structure_solution 'SHELXT 2014/5 (Sheldrick, 2014)'
_diffrn_ambient_temperature 290
_diffrn_measured_fraction_theta_full 0.979
_diffrn_measured_fraction_theta_max 0.976
_diffrn_measurement_device_type 'Bruker APEX-II CCD'
_diffrn_measurement_method '\f and \w scans'
_diffrn_radiation_type MoK\a
_diffrn_radiation_wavelength 0.71073
_diffrn_reflns_av_R_equivalents 0.0429
_diffrn_reflns_av_unetI/netI 0.0175
_diffrn_reflns_Laue_measured_fraction_full 0.979
_diffrn_reflns_Laue_measured_fraction_max 0.976
_diffrn_reflns_limit_h_max 14
_diffrn_reflns_limit_h_min -14
_diffrn_reflns_limit_k_max 17
_diffrn_reflns_limit_k_min -17
_diffrn_reflns_limit_l_max 14
_diffrn_reflns_limit_l_min -14
_diffrn_reflns_number 48896
_diffrn_reflns_point_group_measured_fraction_full 0.979
_diffrn_reflns_point_group_measured_fraction_max 0.976
_diffrn_reflns_theta_full 25.242
_diffrn_reflns_theta_max 25.268
_diffrn_reflns_theta_min 2.266
_diffrn_source_current 1.4
_diffrn_source_power 0.07
_diffrn_source_voltage 50.0
_diffrn_standards_number 0
_exptl_absorpt_coefficient_mu 0.099
_exptl_absorpt_correction_T_max 0.7452
_exptl_absorpt_correction_T_min 0.6401
_exptl_absorpt_correction_type multi-scan
_exptl_absorpt_process_details
;
SADABS-2016/2 (Bruker,2016/2) was used for absorption correction.
wR2(int) was 0.1324 before and 0.0616 after correction.
The Ratio of minimum to maximum transmission is 0.8590.
The \l/2 correction factor is Not present.
;
_exptl_crystal_colour colourless
_exptl_crystal_colour_primary colourless
_exptl_crystal_density_diffrn 1.331
_exptl_crystal_description block
_exptl_crystal_F_000 872
_exptl_crystal_size_max 0.5
_exptl_crystal_size_mid 0.3
_exptl_crystal_size_min 0.3
_refine_diff_density_max 0.168
_refine_diff_density_min -0.159
_refine_diff_density_rms 0.028
_refine_ls_extinction_coef 0.050(8)
_refine_ls_extinction_expression Fc^*^=kFc[1+0.001xFc^2^\l^3^/sin(2\q)]^-1/4^
_refine_ls_extinction_method 'SHELXL-2018/3 (Sheldrick 2018)'
_refine_ls_goodness_of_fit_ref 1.035
_refine_ls_hydrogen_treatment mixed
_refine_ls_matrix_type full
_refine_ls_number_parameters 276
_refine_ls_number_reflns 3601
_refine_ls_number_restraints 0
_refine_ls_restrained_S_all 1.035
_refine_ls_R_factor_all 0.0411
_refine_ls_R_factor_gt 0.0368
_refine_ls_shift/su_max 0.000
_refine_ls_shift/su_mean 0.000
_refine_ls_structure_factor_coef Fsqd
_refine_ls_weighting_details 'w=1/[\s^2^(Fo^2^)+(0.0463P)^2^+0.5095P] where P=(Fo^2^+2Fc^2^)/3'
_refine_ls_weighting_scheme calc
_refine_ls_wR_factor_gt 0.0936
_refine_ls_wR_factor_ref 0.0977
_reflns_Friedel_coverage 0.000
_reflns_number_gt 3220
_reflns_number_total 3601
_reflns_threshold_expression 'I > 2\s(I)'
_cod_data_source_file d1nj05458a2.cif
_cod_data_source_block mo_b_0175_0ma
_cod_depositor_comments 'Adding full bibliography for 7061108--7061121.cif.'
_cod_original_cell_volume 2033.4(8)
_cod_database_code 7061121
_shelx_shelxl_version_number 2018/3
_shelx_space_group_comment
;
The symmetry employed for this shelxl refinement is uniquely defined
by the following loop, which should always be used as a source of
symmetry information in preference to the above space-group names.
They are only intended as comments.
;
_shelx_estimated_absorpt_t_max 0.971
_shelx_estimated_absorpt_t_min 0.952
_olex2_refinement_description
;
1. Fixed Uiso
 At 1.2 times of:
  All C(H) groups, All C(H,H) groups
 At 1.5 times of:
  All C(H,H,H) groups
2.a Secondary CH2 refined with riding coordinates:
 C20(H20A,H20B), C12(H12A,H12B), C13(H13A,H13B), C17(H17A,H17B), C19(H19A,
 H19B), C16(H16A,H16B), C14(H14A,H14B), C18(H18A,H18B), C15(H15A,H15B)
2.b Aromatic/amide H refined with riding coordinates:
 C10(H10), C6(H6), C7(H7), C9(H9), C8(H8)
2.c Idealised Me refined as rotating group:
 C4(H4A,H4B,H4C)
;
_olex2_submission_special_instructions 'No special instructions were received'

loop_
_space_group_symop_operation_xyz
'x, y, z'
'-x, y+1/2, -z+1/2'
'-x, -y, -z'
'x, -y-1/2, z-1/2'

loop_
_atom_site_label
_atom_site_type_symbol
_atom_site_fract_x
_atom_site_fract_y
_atom_site_fract_z
_atom_site_U_iso_or_equiv
_atom_site_adp_type
_atom_site_occupancy
_atom_site_site_symmetry_order
_atom_site_calc_flag
_atom_site_refinement_flags_posn
_atom_site_refinement_flags_adp
_atom_site_refinement_flags_occupancy
_atom_site_disorder_assembly
_atom_site_disorder_group
O11 O 0.55172(8) 0.25738(6) 0.79326(8) 0.0475(3) Uani 1 1 d . . . . .
O1 O 0.71996(8) 0.43565(7) 0.60580(8) 0.0480(3) Uani 1 1 d . . . . .
O3 O 0.24477(9) 0.15826(7) 0.62133(9) 0.0530(3) Uani 1 1 d . . . . .
O2 O 0.46816(9) 0.11281(7) 0.60482(10) 0.0592(3) Uani 1 1 d . . . . .
O4 O 0.25070(9) 0.32354(7) 0.73279(9) 0.0569(3) Uani 1 1 d . . . . .
N3 N 0.40071(9) 0.30374(7) 0.58560(10) 0.0390(3) Uani 1 1 d . . . . .
N1 N 0.87981(9) 0.39653(7) 0.76597(9) 0.0411(3) Uani 1 1 d . . . . .
N2 N 0.90413(10) 0.34506(8) 0.86992(10) 0.0447(3) Uani 1 1 d . . . . .
O1W O 0.56981(14) 0.43417(9) 0.36938(13) 0.0817(4) Uani 1 1 d . . . . .
C2 C 0.71299(11) 0.33301(8) 0.76535(11) 0.0377(3) Uani 1 1 d . . . . .
C1 C 0.76303(11) 0.39270(8) 0.69965(11) 0.0372(3) Uani 1 1 d . . . . .
C3 C 0.80601(11) 0.30772(8) 0.86755(11) 0.0394(3) Uani 1 1 d . . . . .
C11 C 0.59459(11) 0.30963(8) 0.73672(11) 0.0392(3) Uani 1 1 d . . . . .
C5 C 0.96206(11) 0.46092(9) 0.75739(11) 0.0393(3) Uani 1 1 d . . . . .
C20 C 0.29601(12) 0.36343(9) 0.55408(12) 0.0463(3) Uani 1 1 d . . . . .
H20A H 0.229984 0.330923 0.503274 0.056 Uiso 1 1 calc R U . . .
H20B H 0.310008 0.414696 0.509939 0.056 Uiso 1 1 calc R U . . .
C10 C 0.95164(12) 0.50487(10) 0.65116(12) 0.0493(3) Uani 1 1 d . . . . .
H10 H 0.893242 0.488903 0.582454 0.059 Uiso 1 1 calc R U . . .
C4 C 0.80161(13) 0.24671(10) 0.96587(13) 0.0498(4) Uani 1 1 d . . . . .
H4A H 0.781905 0.187327 0.935178 0.075 Uiso 1 1 calc R U . . .
H4B H 0.743990 0.267745 1.000140 0.075 Uiso 1 1 calc R U . . .
H4C H 0.876091 0.245779 1.025596 0.075 Uiso 1 1 calc R U . . .
C6 C 1.05281(12) 0.48287(10) 0.85735(12) 0.0475(3) Uani 1 1 d . . . . .
H6 H 1.062399 0.452283 0.928220 0.057 Uiso 1 1 calc R U . . .
C12 C 0.51118(12) 0.35531(10) 0.62915(14) 0.0523(4) Uani 1 1 d . . . . .
H12A H 0.494698 0.415479 0.650474 0.063 Uiso 1 1 calc R U . . .
H12B H 0.546971 0.359813 0.566328 0.063 Uiso 1 1 calc R U . . .
C13 C 0.39897(13) 0.24469(10) 0.48297(12) 0.0501(4) Uani 1 1 d . . . . .
H13A H 0.414958 0.280577 0.421395 0.060 Uiso 1 1 calc R U . . .
H13B H 0.322012 0.219167 0.450403 0.060 Uiso 1 1 calc R U . . .
C7 C 1.12896(13) 0.55017(10) 0.85161(14) 0.0548(4) Uani 1 1 d . . . . .
H7 H 1.189547 0.564654 0.919239 0.066 Uiso 1 1 calc R U . . .
C9 C 1.02861(14) 0.57244(11) 0.64830(14) 0.0575(4) Uani 1 1 d . . . . .
H9 H 1.020497 0.602576 0.577390 0.069 Uiso 1 1 calc R U . . .
C8 C 1.11722(14) 0.59616(11) 0.74833(15) 0.0576(4) Uani 1 1 d . . . . .
H8 H 1.167962 0.642377 0.745808 0.069 Uiso 1 1 calc R U . . .
C17 C 0.17024(14) 0.17710(12) 0.69023(15) 0.0607(4) Uani 1 1 d . . . . .
H17A H 0.207104 0.159264 0.771996 0.073 Uiso 1 1 calc R U . . .
H17B H 0.098524 0.143599 0.659899 0.073 Uiso 1 1 calc R U . . .
C19 C 0.26783(14) 0.39559(10) 0.66242(14) 0.0563(4) Uani 1 1 d . . . . .
H19A H 0.330797 0.432896 0.709493 0.068 Uiso 1 1 calc R U . . .
H19B H 0.198087 0.431965 0.638089 0.068 Uiso 1 1 calc R U . . .
C16 C 0.29086(15) 0.07023(10) 0.64027(14) 0.0580(4) Uani 1 1 d . . . . .
H16A H 0.228257 0.026793 0.619077 0.070 Uiso 1 1 calc R U . . .
H16B H 0.334100 0.062074 0.723430 0.070 Uiso 1 1 calc R U . . .
C14 C 0.48668(15) 0.16994(11) 0.51758(15) 0.0597(4) Uani 1 1 d . . . . .
H14A H 0.483384 0.134934 0.447527 0.072 Uiso 1 1 calc R U . . .
H14B H 0.563843 0.195602 0.547257 0.072 Uiso 1 1 calc R U . . .
C18 C 0.14482(14) 0.27480(12) 0.68457(17) 0.0647(4) Uani 1 1 d . . . . .
H18A H 0.108168 0.292595 0.602749 0.078 Uiso 1 1 calc R U . . .
H18B H 0.091816 0.288126 0.729462 0.078 Uiso 1 1 calc R U . . .
C15 C 0.36855(15) 0.05651(11) 0.56593(16) 0.0636(4) Uani 1 1 d . . . . .
H15A H 0.392891 -0.005646 0.570655 0.076 Uiso 1 1 calc R U . . .
H15B H 0.326618 0.069832 0.483693 0.076 Uiso 1 1 calc R U . . .
H1WA H 0.626(2) 0.4252(18) 0.445(3) 0.121(9) Uiso 1 1 d . . . . .
H1WB H 0.567(2) 0.3860(19) 0.321(2) 0.110(8) Uiso 1 1 d . . . . .
H3 H 0.3963(13) 0.2693(10) 0.6423(14) 0.045(4) Uiso 1 1 d . . . . .

loop_
_atom_site_aniso_label
_atom_site_aniso_U_11
_atom_site_aniso_U_22
_atom_site_aniso_U_33
_atom_site_aniso_U_23
_atom_site_aniso_U_13
_atom_site_aniso_U_12
O11 0.0453(5) 0.0501(5) 0.0453(5) 0.0071(4) 0.0113(4) -0.0038(4)
O1 0.0447(5) 0.0535(6) 0.0393(5) 0.0083(4) 0.0032(4) -0.0047(4)
O3 0.0570(6) 0.0507(6) 0.0541(6) 0.0079(4) 0.0214(5) -0.0023(5)
O2 0.0587(7) 0.0564(6) 0.0596(6) 0.0049(5) 0.0139(5) 0.0035(5)
O4 0.0578(6) 0.0614(6) 0.0527(6) 0.0034(5) 0.0185(5) 0.0007(5)
N3 0.0366(6) 0.0405(6) 0.0372(6) 0.0080(5) 0.0074(4) -0.0013(4)
N1 0.0375(6) 0.0457(6) 0.0376(6) 0.0041(4) 0.0078(4) 0.0004(4)
N2 0.0403(6) 0.0488(6) 0.0409(6) 0.0076(5) 0.0066(5) 0.0017(5)
O1W 0.1093(11) 0.0532(7) 0.0614(8) -0.0074(6) -0.0051(7) 0.0066(7)
C2 0.0388(7) 0.0359(6) 0.0357(6) -0.0022(5) 0.0074(5) 0.0018(5)
C1 0.0377(6) 0.0376(6) 0.0335(6) -0.0042(5) 0.0066(5) 0.0012(5)
C3 0.0404(7) 0.0379(6) 0.0379(7) -0.0007(5) 0.0092(5) 0.0027(5)
C11 0.0420(7) 0.0341(6) 0.0403(7) -0.0014(5) 0.0107(5) -0.0001(5)
C5 0.0353(6) 0.0413(7) 0.0426(7) 0.0001(5) 0.0137(5) 0.0041(5)
C20 0.0410(7) 0.0463(7) 0.0464(7) 0.0092(6) 0.0057(6) 0.0054(6)
C10 0.0423(7) 0.0642(9) 0.0411(7) 0.0032(6) 0.0125(6) 0.0001(6)
C4 0.0462(8) 0.0536(8) 0.0458(8) 0.0097(6) 0.0085(6) 0.0003(6)
C6 0.0461(7) 0.0492(8) 0.0427(7) 0.0055(6) 0.0070(6) -0.0010(6)
C12 0.0393(7) 0.0482(8) 0.0606(9) 0.0136(7) 0.0022(6) -0.0076(6)
C13 0.0550(8) 0.0561(8) 0.0414(7) 0.0033(6) 0.0180(6) 0.0018(7)
C7 0.0488(8) 0.0541(8) 0.0548(8) 0.0012(7) 0.0057(7) -0.0071(6)
C9 0.0541(9) 0.0685(10) 0.0525(9) 0.0168(7) 0.0201(7) -0.0008(7)
C8 0.0531(9) 0.0537(8) 0.0662(10) 0.0069(7) 0.0188(7) -0.0075(7)
C17 0.0541(9) 0.0722(10) 0.0613(9) 0.0044(8) 0.0257(7) -0.0142(8)
C19 0.0595(9) 0.0473(8) 0.0614(9) 0.0019(7) 0.0177(7) 0.0085(7)
C16 0.0674(10) 0.0450(8) 0.0562(9) 0.0063(7) 0.0109(7) -0.0095(7)
C14 0.0619(10) 0.0635(10) 0.0612(9) 0.0006(8) 0.0300(8) 0.0085(8)
C18 0.0460(8) 0.0783(11) 0.0758(11) 0.0051(9) 0.0274(8) 0.0016(8)
C15 0.0737(11) 0.0443(8) 0.0692(10) -0.0070(7) 0.0167(8) -0.0016(7)

loop_
_atom_type_symbol
_atom_type_description
_atom_type_scat_dispersion_real
_atom_type_scat_dispersion_imag
_atom_type_scat_source
C C 0.0033 0.0016 'International Tables Vol C Tables 4.2.6.8 and 6.1.1.4'
H H 0.0000 0.0000 'International Tables Vol C Tables 4.2.6.8 and 6.1.1.4'
N N 0.0061 0.0033 'International Tables Vol C Tables 4.2.6.8 and 6.1.1.4'
O O 0.0106 0.0060 'International Tables Vol C Tables 4.2.6.8 and 6.1.1.4'

loop_
_geom_angle_atom_site_label_1
_geom_angle_atom_site_label_2
_geom_angle_atom_site_label_3
_geom_angle
_geom_angle_site_symmetry_1
_geom_angle_site_symmetry_3
_geom_angle_publ_flag
C17 O3 C16 112.45(12) . . ?
C14 O2 C15 115.41(13) . . ?
C19 O4 C18 115.26(12) . . ?
C20 N3 H3 107.5(10) . . ?
C12 N3 C20 112.25(11) . . ?
C12 N3 C13 111.92(11) . . ?
C12 N3 H3 107.6(10) . . ?
C13 N3 C20 110.34(10) . . ?
C13 N3 H3 107.0(10) . . ?
N2 N1 C5 118.26(10) . . ?
C1 N1 N2 112.09(10) . . ?
C1 N1 C5 127.22(11) . . ?
C3 N2 N1 105.66(10) . . ?
H1WA O1W H1WB 111(2) . . ?
C3 C2 C1 105.62(11) . . ?
C11 C2 C1 126.17(11) . . ?
C11 C2 C3 128.11(12) . . ?
O1 C1 N1 123.73(12) . . ?
O1 C1 C2 132.11(12) . . ?
N1 C1 C2 104.15(10) . . ?
N2 C3 C2 112.45(11) . . ?
N2 C3 C4 119.60(11) . . ?
C2 C3 C4 127.95(12) . . ?
O11 C11 C2 125.99(12) . . ?
O11 C11 C12 116.94(12) . . ?
C2 C11 C12 117.03(11) . . ?
C10 C5 N1 121.12(12) . . ?
C6 C5 N1 119.53(12) . . ?
C6 C5 C10 119.32(13) . . ?
N3 C20 H20A 109.2 . . ?
N3 C20 H20B 109.2 . . ?
N3 C20 C19 111.89(11) . . ?
H20A C20 H20B 107.9 . . ?
C19 C20 H20A 109.2 . . ?
C19 C20 H20B 109.2 . . ?
C5 C10 H10 120.3 . . ?
C9 C10 C5 119.50(13) . . ?
C9 C10 H10 120.3 . . ?
C3 C4 H4A 109.5 . . ?
C3 C4 H4B 109.5 . . ?
C3 C4 H4C 109.5 . . ?
H4A C4 H4B 109.5 . . ?
H4A C4 H4C 109.5 . . ?
H4B C4 H4C 109.5 . . ?
C5 C6 H6 120.1 . . ?
C7 C6 C5 119.85(13) . . ?
C7 C6 H6 120.1 . . ?
N3 C12 C11 110.63(11) . . ?
N3 C12 H12A 109.5 . . ?
N3 C12 H12B 109.5 . . ?
C11 C12 H12A 109.5 . . ?
C11 C12 H12B 109.5 . . ?
H12A C12 H12B 108.1 . . ?
N3 C13 H13A 109.1 . . ?
N3 C13 H13B 109.1 . . ?
N3 C13 C14 112.47(12) . . ?
H13A C13 H13B 107.8 . . ?
C14 C13 H13A 109.1 . . ?
C14 C13 H13B 109.1 . . ?
C6 C7 H7 119.3 . . ?
C8 C7 C6 121.36(14) . . ?
C8 C7 H7 119.3 . . ?
C10 C9 H9 119.3 . . ?
C8 C9 C10 121.35(14) . . ?
C8 C9 H9 119.3 . . ?
C7 C8 C9 118.55(14) . . ?
C7 C8 H8 120.7 . . ?
C9 C8 H8 120.7 . . ?
O3 C17 H17A 109.9 . . ?
O3 C17 H17B 109.9 . . ?
O3 C17 C18 109.14(13) . . ?
H17A C17 H17B 108.3 . . ?
C18 C17 H17A 109.9 . . ?
C18 C17 H17B 109.9 . . ?
O4 C19 C20 111.81(12) . . ?
O4 C19 H19A 109.3 . . ?
O4 C19 H19B 109.3 . . ?
C20 C19 H19A 109.3 . . ?
C20 C19 H19B 109.3 . . ?
H19A C19 H19B 107.9 . . ?
O3 C16 H16A 109.9 . . ?
O3 C16 H16B 109.9 . . ?
O3 C16 C15 108.90(13) . . ?
H16A C16 H16B 108.3 . . ?
C15 C16 H16A 109.9 . . ?
C15 C16 H16B 109.9 . . ?
O2 C14 C13 113.00(12) . . ?
O2 C14 H14A 109.0 . . ?
O2 C14 H14B 109.0 . . ?
C13 C14 H14A 109.0 . . ?
C13 C14 H14B 109.0 . . ?
H14A C14 H14B 107.8 . . ?
O4 C18 C17 109.45(13) . . ?
O4 C18 H18A 109.8 . . ?
O4 C18 H18B 109.8 . . ?
C17 C18 H18A 109.8 . . ?
C17 C18 H18B 109.8 . . ?
H18A C18 H18B 108.2 . . ?
O2 C15 C16 110.70(13) . . ?
O2 C15 H15A 109.5 . . ?
O2 C15 H15B 109.5 . . ?
C16 C15 H15A 109.5 . . ?
C16 C15 H15B 109.5 . . ?
H15A C15 H15B 108.1 . . ?

loop_
_geom_bond_atom_site_label_1
_geom_bond_atom_site_label_2
_geom_bond_distance
_geom_bond_site_symmetry_2
_geom_bond_publ_flag
O11 C11 1.2397(16) . ?
O1 C1 1.2494(15) . ?
O3 C17 1.4163(19) . ?
O3 C16 1.4183(19) . ?
O2 C14 1.4083(19) . ?
O2 C15 1.425(2) . ?
O4 C19 1.4136(19) . ?
O4 C18 1.431(2) . ?
N3 C20 1.4994(17) . ?
N3 C12 1.4909(17) . ?
N3 C13 1.4951(18) . ?
N3 H3 0.859(16) . ?
N1 N2 1.4024(15) . ?
N1 C1 1.3915(16) . ?
N1 C5 1.4093(17) . ?
N2 C3 1.3040(18) . ?
O1W H1WA 0.95(3) . ?
O1W H1WB 0.91(3) . ?
C2 C1 1.4325(18) . ?
C2 C3 1.4274(17) . ?
C2 C11 1.4111(18) . ?
C3 C4 1.4908(19) . ?
C11 C12 1.5219(18) . ?
C5 C10 1.3885(19) . ?
C5 C6 1.3842(19) . ?
C20 H20A 0.9700 . ?
C20 H20B 0.9700 . ?
C20 C19 1.502(2) . ?
C10 H10 0.9300 . ?
C10 C9 1.380(2) . ?
C4 H4A 0.9600 . ?
C4 H4B 0.9600 . ?
C4 H4C 0.9600 . ?
C6 H6 0.9300 . ?
C6 C7 1.379(2) . ?
C12 H12A 0.9700 . ?
C12 H12B 0.9700 . ?
C13 H13A 0.9700 . ?
C13 H13B 0.9700 . ?
C13 C14 1.508(2) . ?
C7 H7 0.9300 . ?
C7 C8 1.370(2) . ?
C9 H9 0.9300 . ?
C9 C8 1.378(2) . ?
C8 H8 0.9300 . ?
C17 H17A 0.9700 . ?
C17 H17B 0.9700 . ?
C17 C18 1.488(3) . ?
C19 H19A 0.9700 . ?
C19 H19B 0.9700 . ?
C16 H16A 0.9700 . ?
C16 H16B 0.9700 . ?
C16 C15 1.485(2) . ?
C14 H14A 0.9700 . ?
C14 H14B 0.9700 . ?
C18 H18A 0.9700 . ?
C18 H18B 0.9700 . ?
C15 H15A 0.9700 . ?
C15 H15B 0.9700 . ?

loop_
_geom_hbond_atom_site_label_D
_geom_hbond_atom_site_label_H
_geom_hbond_atom_site_label_A
_geom_hbond_distance_DH
_geom_hbond_distance_HA
_geom_hbond_distance_DA
_geom_hbond_angle_DHA
_geom_hbond_site_symmetry_A
_geom_hbond_publ_flag
C20 H20B O1 0.97 2.59 3.5193(17) 161.2 3_666 yes
C10 H10 O1 0.93 2.34 2.8794(18) 117.0 . yes
C12 H12A O1W 0.97 2.36 3.294(2) 160.2 3_666 yes
C12 H12B O1 0.97 2.30 2.8845(18) 118.1 . yes
C13 H13A O11 0.97 2.62 3.3145(18) 128.3 4_565 yes
C13 H13B O3 0.97 2.63 3.1129(18) 110.7 . yes
C13 H13B O4 0.97 2.53 3.1244(19) 119.3 4_565 yes
C19 H19A O1W 0.97 2.63 3.303(2) 126.3 3_666 yes
O1W H1WA O1 0.95(3) 1.90(3) 2.8302(18) 165(2) . yes
O1W H1WB O11 0.91(3) 2.17(3) 2.9858(17) 150(2) 4_565 yes
O1W H1WB O2 0.91(3) 2.47(3) 3.0723(19) 124(2) 4_565 yes
N3 H3 O11 0.859(16) 2.168(15) 2.6650(15) 116.6(12) . yes
N3 H3 O3 0.859(16) 2.428(15) 2.9904(15) 123.6(12) . yes
N3 H3 O4 0.859(16) 2.461(15) 2.8885(16) 111.5(12) . yes

loop_
_geom_torsion_atom_site_label_1
_geom_torsion_atom_site_label_2
_geom_torsion_atom_site_label_3
_geom_torsion_atom_site_label_4
_geom_torsion
_geom_torsion_site_symmetry_1
_geom_torsion_site_symmetry_2
_geom_torsion_site_symmetry_3
_geom_torsion_site_symmetry_4
_geom_torsion_publ_flag
O11 C11 C12 N3 -21.38(18) . . . . ?
O3 C17 C18 O4 -61.24(18) . . . . ?
O3 C16 C15 O2 66.20(17) . . . . ?
N3 C20 C19 O4 -56.75(16) . . . . ?
N3 C13 C14 O2 60.33(18) . . . . ?
N1 N2 C3 C2 -1.00(15) . . . . ?
N1 N2 C3 C4 179.22(11) . . . . ?
N1 C5 C10 C9 174.98(13) . . . . ?
N1 C5 C6 C7 -175.52(13) . . . . ?
N2 N1 C1 O1 177.30(11) . . . . ?
N2 N1 C1 C2 -1.70(14) . . . . ?
N2 N1 C5 C10 170.61(12) . . . . ?
N2 N1 C5 C6 -11.44(18) . . . . ?
C2 C11 C12 N3 160.80(12) . . . . ?
C1 N1 N2 C3 1.72(14) . . . . ?
C1 N1 C5 C10 -28.59(19) . . . . ?
C1 N1 C5 C6 149.36(13) . . . . ?
C1 C2 C3 N2 -0.01(15) . . . . ?
C1 C2 C3 C4 179.75(13) . . . . ?
C1 C2 C11 O11 179.38(12) . . . . ?
C1 C2 C11 C12 -3.02(19) . . . . ?
C3 C2 C1 O1 -177.86(13) . . . . ?
C3 C2 C1 N1 1.02(13) . . . . ?
C3 C2 C11 O11 -4.9(2) . . . . ?
C3 C2 C11 C12 172.67(13) . . . . ?
C11 C2 C1 O1 -1.4(2) . . . . ?
C11 C2 C1 N1 177.50(12) . . . . ?
C11 C2 C3 N2 -176.40(12) . . . . ?
C11 C2 C3 C4 3.4(2) . . . . ?
C5 N1 N2 C3 165.30(11) . . . . ?
C5 N1 C1 O1 15.5(2) . . . . ?
C5 N1 C1 C2 -163.48(12) . . . . ?
C5 C10 C9 C8 1.3(2) . . . . ?
C5 C6 C7 C8 -0.2(2) . . . . ?
C20 N3 C12 C11 137.08(12) . . . . ?
C20 N3 C13 C14 -167.32(12) . . . . ?
C10 C5 C6 C7 2.5(2) . . . . ?
C10 C9 C8 C7 1.0(3) . . . . ?
C6 C5 C10 C9 -3.0(2) . . . . ?
C6 C7 C8 C9 -1.5(2) . . . . ?
C12 N3 C20 C19 -77.39(15) . . . . ?
C12 N3 C13 C14 66.91(15) . . . . ?
C13 N3 C20 C19 157.02(12) . . . . ?
C13 N3 C12 C11 -98.20(14) . . . . ?
C17 O3 C16 C15 -179.43(13) . . . . ?
C19 O4 C18 C17 131.48(14) . . . . ?
C16 O3 C17 C18 168.64(13) . . . . ?
C14 O2 C15 C16 -123.80(14) . . . . ?
C18 O4 C19 C20 -72.54(16) . . . . ?
C15 O2 C14 C13 70.76(18) . . . . ?
